data_4064862
loop_
_publ_author_name
'Weismann, Daniel'
'Saurenz, Dirk'
'Boese, Roland'
'Bl\"aser, Dieter'
'Wolmersh\"auser, Gotthelf'
'Sun, Yu'
'Sitzmann, Helmut'

_publ_section_title
;
 Cyclopentadiene Alkylation and Nickel Complexes with Tri-, Tetra-, or
 Pentaisopropylcyclopentadienide or an Even Bulkier Lithium
 Alkylcyclopentadienide
;
_journal_issue 23
_journal_name_full Organometallics
_journal_page_first 6351
_journal_paper_doi 10.1021/om200372j
_journal_volume 30
_journal_year 2011
_chemical_formula_sum 'C20 H38 Br Ni P'
_chemical_formula_weight 448.09
_chemical_name_systematic
; 
 ? 
;
_space_group_IT_number 14
_symmetry_cell_setting monoclinic
_symmetry_space_group_name_Hall '-P 2ybc'
_symmetry_space_group_name_H-M 'P 1 21/c 1'
_atom_sites_solution_hydrogens geom
_atom_sites_solution_primary direct
_atom_sites_solution_secondary difmap
_audit_creation_method SHELXL-97
_cell_angle_alpha 90.00
_cell_angle_beta 93.36(3)
_cell_angle_gamma 90.00
_cell_formula_units_Z 4
_cell_length_a 15.061(4)
_cell_length_b 8.6453(12)
_cell_length_c 18.079(3)
_cell_measurement_reflns_used 1734
_cell_measurement_temperature 293(2)
_cell_measurement_theta_max 26
_cell_measurement_theta_min 2.2
_cell_volume 2350.0(8)
_computing_cell_refinement 'Stoe IPDS V2.63'
_computing_data_collection 'Stoe IPDS V2.63'
_computing_data_reduction 'Stoe IPDS V2.63'
_computing_molecular_graphics 'Siemens SHELXTL'
_computing_publication_material 'Siemens SHELXTL'
_computing_structure_refinement 'SHELXL-97 (Sheldrick, 1997)'
_computing_structure_solution 'SHELXS-97 (Sheldrick, 1990)'
_diffrn_ambient_temperature 293(2)
_diffrn_measured_fraction_theta_full 0.932
_diffrn_measured_fraction_theta_max 0.932
_diffrn_measurement_device 'Stoe IPDS'
_diffrn_measurement_method Phi-Oscillation
_diffrn_radiation_monochromator graphite
_diffrn_radiation_source 'fine-focus sealed tube'
_diffrn_radiation_type MoK\a
_diffrn_radiation_wavelength 0.71073
_diffrn_reflns_av_R_equivalents 0.0826
_diffrn_reflns_av_sigmaI/netI 0.0468
_diffrn_reflns_limit_h_max 18
_diffrn_reflns_limit_h_min -18
_diffrn_reflns_limit_k_max 10
_diffrn_reflns_limit_k_min -10
_diffrn_reflns_limit_l_max 22
_diffrn_reflns_limit_l_min -22
_diffrn_reflns_number 32317
_diffrn_reflns_theta_full 25.68
_diffrn_reflns_theta_max 25.68
_diffrn_reflns_theta_min 2.72
_exptl_absorpt_coefficient_mu 2.593
_exptl_absorpt_correction_T_max 0.5724
_exptl_absorpt_correction_T_min 0.3996
_exptl_absorpt_correction_type 'empirical (MULABS/PLATON 98)'
_exptl_crystal_colour red
_exptl_crystal_density_diffrn 1.267
_exptl_crystal_density_method 'not measured'
_exptl_crystal_description block
_exptl_crystal_F_000 944
_exptl_crystal_size_max 0.46
_exptl_crystal_size_mid 0.30
_exptl_crystal_size_min 0.20
_refine_diff_density_max 0.266
_refine_diff_density_min -0.307
_refine_diff_density_rms 0.044
_refine_ls_extinction_method none
_refine_ls_goodness_of_fit_ref 0.858
_refine_ls_hydrogen_treatment mixed
_refine_ls_matrix_type full
_refine_ls_number_parameters 229
_refine_ls_number_reflns 4458
_refine_ls_number_restraints 7
_refine_ls_restrained_S_all 0.858
_refine_ls_R_factor_all 0.0612
_refine_ls_R_factor_gt 0.0317
_refine_ls_shift/su_max 0.012
_refine_ls_shift/su_mean 0.001
_refine_ls_structure_factor_coef Fsqd
_refine_ls_weighting_details 'w=1/[\s^2^(Fo^2^)+(0.0388P)^2^+0.0000P] where P=(Fo^2^+2Fc^2^)/3'
_refine_ls_weighting_scheme calc
_refine_ls_wR_factor_gt 0.0672
_refine_ls_wR_factor_ref 0.0746
_reflns_number_gt 2780
_reflns_number_total 4458
_reflns_threshold_expression >2sigma(I)
_cod_data_source_file om200372j_si_003.cif
_cod_data_source_block 2003
_cod_depositor_comments
;
The following automatic conversions were performed:

'_symmetry_cell_setting' value 'Monoclinic' changed to 'monoclinic'
according to /home/saulius/struct/CIF-dictionaries/cif_core.dic
dictionary named 'cif_core.dic' version 2.4.1 from 2010-06-29.

Automatic conversion script
Id: cif_fix_values 1715 2011-07-08 13:25:40Z adriana 

The following automatic conversions were performed:

'_refine_ls_weighting_scheme' value 'calc
w=1/[\s^2^(Fo^2^)+(0.0388P)^2^+0.0000P] where P=(Fo^2^+2Fc^2^)/3' was
changed to 'calc'. New tag '_refine_ls_weighting_details' was
created. The value of the new tag was set to
'w=1/[\s^2^(Fo^2^)+(0.0388P)^2^+0.0000P] where P=(Fo^2^+2Fc^2^)/3'.

Automatic conversion script
Id: cif_fix_values 3143 2015-03-26 13:38:13Z robertas 
;
_cod_original_cell_volume 2349.8(8)
_cod_original_sg_symbol_H-M P2(1)/c
_cod_database_code 4064862

loop_
_symmetry_equiv_pos_as_xyz
'x, y, z'
'-x, y+1/2, -z+1/2'
'-x, -y, -z'
'x, -y-1/2, z-1/2'

loop_
_atom_site_label
_atom_site_type_symbol
_atom_site_fract_x
_atom_site_fract_y
_atom_site_fract_z
_atom_site_U_iso_or_equiv
_atom_site_adp_type
_atom_site_occupancy
_atom_site_calc_flag
_atom_site_refinement_flags
_atom_site_disorder_assembly
_atom_site_disorder_group
Br1 Br 0.8643(7) 0.7796(4) 0.1804(6) 0.0915(13) Uani 0.63(3) d PDU A 1
Br2 Br 0.8850(7) 0.7719(9) 0.1631(6) 0.0811(12) Uani 0.37(3) d PDU A 2
Ni1 Ni 0.79141(2) 0.57387(4) 0.11963(2) 0.04981(11) Uani 1 d D . .
P1 P 0.87461(5) 0.40449(9) 0.17725(5) 0.0634(2) Uani 1 d . . .
C1 C 0.64956(18) 0.5364(3) 0.10319(16) 0.0563(7) Uani 1 d . . .
C2 C 0.66799(17) 0.6905(3) 0.08677(15) 0.0544(7) Uani 1 d . . .
C3 C 0.72965(17) 0.6931(3) 0.02561(15) 0.0505(6) Uani 1 d . . .
C4 C 0.74658(18) 0.5390(3) 0.00585(15) 0.0540(7) Uani 1 d . . .
C5 C 0.70392(18) 0.4435(3) 0.05806(16) 0.0567(7) Uani 1 d . . .
H5 H 0.7105 0.3368 0.0621 0.068 Uiso 1 calc R . .
C6 C 0.8518(3) 0.1987(4) 0.1651(3) 0.1198(16) Uani 1 d . . .
H6A H 0.8560 0.1714 0.1139 0.180 Uiso 1 calc R . .
H6B H 0.7930 0.1763 0.1799 0.180 Uiso 1 calc R . .
H6C H 0.8944 0.1399 0.1950 0.180 Uiso 1 calc R . .
C7 C 0.9892(2) 0.4201(6) 0.1551(2) 0.1080(14) Uani 1 d . . .
H7A H 1.0090 0.5248 0.1626 0.162 Uiso 1 calc R . .
H7B H 0.9948 0.3914 0.1043 0.162 Uiso 1 calc R . .
H7C H 1.0249 0.3524 0.1867 0.162 Uiso 1 calc R . .
C8 C 0.8811(2) 0.4258(5) 0.27694(18) 0.0877(10) Uani 1 d . . .
H8A H 0.9276 0.3609 0.2981 0.131 Uiso 1 calc R . .
H8B H 0.8254 0.3962 0.2960 0.131 Uiso 1 calc R . .
H8C H 0.8937 0.5317 0.2896 0.131 Uiso 1 calc R . .
C11 C 0.5828(2) 0.4689(5) 0.15353(19) 0.0792(10) Uani 1 d . . .
H11 H 0.5504 0.5553 0.1745 0.095 Uiso 1 calc R . .
C12 C 0.6244(3) 0.3757(8) 0.2175(3) 0.152(2) Uani 1 d . . .
H12A H 0.5786 0.3368 0.2472 0.227 Uiso 1 calc R . .
H12B H 0.6640 0.4405 0.2473 0.227 Uiso 1 calc R . .
H12C H 0.6572 0.2906 0.1985 0.227 Uiso 1 calc R . .
C13 C 0.5156(3) 0.3705(7) 0.1086(3) 0.143(2) Uani 1 d . . .
H13A H 0.5455 0.2849 0.0872 0.214 Uiso 1 calc R . .
H13B H 0.4872 0.4321 0.0699 0.214 Uiso 1 calc R . .
H13C H 0.4716 0.3324 0.1403 0.214 Uiso 1 calc R . .
C21 C 0.6303(2) 0.8354(4) 0.11983(19) 0.0749(9) Uani 1 d . . .
H21 H 0.6655 0.9229 0.1033 0.090 Uiso 1 calc R . .
C22 C 0.6336(3) 0.8404(5) 0.2037(2) 0.1042(13) Uani 1 d . . .
H22A H 0.5994 0.7563 0.2218 0.156 Uiso 1 calc R . .
H22B H 0.6092 0.9367 0.2195 0.156 Uiso 1 calc R . .
H22C H 0.6942 0.8315 0.2228 0.156 Uiso 1 calc R . .
C23 C 0.5341(3) 0.8597(6) 0.0882(3) 0.1248(17) Uani 1 d . . .
H23A H 0.5340 0.8756 0.0357 0.187 Uiso 1 calc R . .
H23B H 0.5091 0.9487 0.1110 0.187 Uiso 1 calc R . .
H23C H 0.4992 0.7701 0.0982 0.187 Uiso 1 calc R . .
C31 C 0.7616(2) 0.8419(3) -0.00828(18) 0.0660(8) Uani 1 d . . .
H31 H 0.7574 0.9224 0.0295 0.079 Uiso 1 calc R . .
C32 C 0.8570(2) 0.8422(4) -0.0305(3) 0.1014(13) Uani 1 d . . .
H32A H 0.8950 0.8018 0.0094 0.152 Uiso 1 calc R . .
H32B H 0.8746 0.9462 -0.0412 0.152 Uiso 1 calc R . .
H32C H 0.8618 0.7790 -0.0737 0.152 Uiso 1 calc R . .
C33 C 0.6986(3) 0.8897(5) -0.0739(3) 0.1171(16) Uani 1 d . . .
H33A H 0.7038 0.8177 -0.1138 0.176 Uiso 1 calc R . .
H33B H 0.7140 0.9915 -0.0901 0.176 Uiso 1 calc R . .
H33C H 0.6385 0.8898 -0.0589 0.176 Uiso 1 calc R . .
C41 C 0.7934(2) 0.4747(4) -0.05926(18) 0.0746(9) Uani 1 d . . .
H41 H 0.8293 0.5578 -0.0792 0.090 Uiso 1 calc R . .
C42 C 0.8541(3) 0.3413(5) -0.0396(2) 0.1178(16) Uani 1 d . . .
H42A H 0.8987 0.3735 -0.0026 0.177 Uiso 1 calc R . .
H42B H 0.8823 0.3073 -0.0830 0.177 Uiso 1 calc R . .
H42C H 0.8202 0.2578 -0.0205 0.177 Uiso 1 calc R . .
C43 C 0.7257(4) 0.4243(8) -0.1194(3) 0.159(3) Uani 1 d . . .
H43A H 0.7554 0.4002 -0.1636 0.238 Uiso 1 calc R . .
H43B H 0.6838 0.5063 -0.1296 0.238 Uiso 1 calc R . .
H43C H 0.6949 0.3342 -0.1033 0.238 Uiso 1 calc R . .

loop_
_atom_site_aniso_label
_atom_site_aniso_U_11
_atom_site_aniso_U_22
_atom_site_aniso_U_33
_atom_site_aniso_U_23
_atom_site_aniso_U_13
_atom_site_aniso_U_12
Br1 0.0911(19) 0.0593(5) 0.118(3) -0.0109(9) -0.0421(18) -0.0061(9)
Br2 0.073(2) 0.0674(12) 0.099(2) -0.0038(10) -0.0264(16) -0.0121(13)
Ni1 0.05081(19) 0.04387(16) 0.0541(2) 0.00069(17) -0.00217(14) 0.00090(15)
P1 0.0697(5) 0.0587(4) 0.0622(5) 0.0127(4) 0.0078(4) 0.0149(4)
C1 0.0482(15) 0.0708(18) 0.0499(17) 0.0000(14) 0.0031(12) -0.0067(12)
C2 0.0503(15) 0.0671(17) 0.0451(17) -0.0043(13) -0.0033(12) 0.0065(13)
C3 0.0486(14) 0.0565(15) 0.0459(16) 0.0001(13) -0.0010(12) 0.0029(12)
C4 0.0620(16) 0.0559(15) 0.0446(16) -0.0057(12) 0.0079(13) -0.0022(12)
C5 0.0655(17) 0.0531(15) 0.0514(17) -0.0029(14) 0.0039(13) -0.0104(14)
C6 0.179(5) 0.059(2) 0.122(4) 0.014(2) 0.010(3) 0.024(3)
C7 0.069(2) 0.156(4) 0.101(3) 0.030(3) 0.016(2) 0.047(3)
C8 0.093(2) 0.109(3) 0.061(2) 0.027(2) 0.0059(18) 0.017(2)
C11 0.0573(18) 0.115(3) 0.066(2) 0.006(2) 0.0127(16) -0.0161(18)
C12 0.096(3) 0.256(7) 0.105(4) 0.090(4) 0.022(3) -0.020(4)
C13 0.095(3) 0.211(6) 0.123(4) 0.000(4) 0.018(3) -0.084(3)
C21 0.077(2) 0.080(2) 0.068(2) -0.0059(18) 0.0056(16) 0.0285(17)
C22 0.125(3) 0.118(3) 0.070(3) -0.027(2) 0.003(2) 0.041(3)
C23 0.103(3) 0.164(4) 0.106(4) -0.016(3) -0.011(3) 0.075(3)
C31 0.0706(19) 0.0596(16) 0.068(2) 0.0114(15) 0.0026(16) 0.0038(14)
C32 0.078(2) 0.086(2) 0.142(4) 0.039(3) 0.026(2) -0.008(2)
C33 0.119(3) 0.113(3) 0.115(4) 0.062(3) -0.021(3) -0.006(2)
C41 0.100(2) 0.0702(18) 0.056(2) -0.0053(16) 0.0219(18) 0.0025(17)
C42 0.146(4) 0.128(3) 0.081(3) -0.022(3) 0.024(3) 0.061(3)
C43 0.172(5) 0.233(7) 0.069(3) -0.060(4) -0.021(3) 0.069(5)

loop_
_atom_type_symbol
_atom_type_description
_atom_type_scat_dispersion_real
_atom_type_scat_dispersion_imag
_atom_type_scat_source
C C 0.0033 0.0016 'International Tables Vol C Tables 4.2.6.8 and 6.1.1.4'
H H 0.0000 0.0000 'International Tables Vol C Tables 4.2.6.8 and 6.1.1.4'
P P 0.1023 0.0942 'International Tables Vol C Tables 4.2.6.8 and 6.1.1.4'
Ni Ni 0.3393 1.1124 'International Tables Vol C Tables 4.2.6.8 and 6.1.1.4'
Br Br -0.2901 2.4595 'International Tables Vol C Tables 4.2.6.8 and 6.1.1.4'

loop_
_geom_angle_atom_site_label_1
_geom_angle_atom_site_label_2
_geom_angle_atom_site_label_3
_geom_angle
C5 Ni1 C4 40.12(10)
C5 Ni1 C3 66.05(11)
C4 Ni1 C3 38.18(10)
C5 Ni1 P1 103.25(9)
C4 Ni1 P1 120.57(8)
C3 Ni1 P1 156.81(8)
C5 Ni1 C1 39.95(11)
C4 Ni1 C1 66.12(11)
C3 Ni1 C1 65.53(11)
P1 Ni1 C1 120.39(8)
C5 Ni1 C2 65.61(11)
C4 Ni1 C2 65.57(11)
C3 Ni1 C2 40.23(10)
P1 Ni1 C2 156.01(8)
C1 Ni1 C2 37.62(11)
C5 Ni1 Br2 163.9(2)
C4 Ni1 Br2 125.2(3)
C3 Ni1 Br2 98.0(2)
P1 Ni1 Br2 90.8(2)
C1 Ni1 Br2 136.9(3)
C2 Ni1 Br2 104.1(3)
C5 Ni1 Br1 163.76(17)
C4 Ni1 Br1 132.1(3)
C3 Ni1 Br1 100.15(18)
P1 Ni1 Br1 92.67(13)
C1 Ni1 Br1 127.8(3)
C2 Ni1 Br1 98.4(2)
Br2 Ni1 Br1 11.3(2)
C7 P1 C8 102.6(2)
C7 P1 C6 102.9(2)
C8 P1 C6 102.6(2)
C7 P1 Ni1 112.31(14)
C8 P1 Ni1 114.08(12)
C6 P1 Ni1 120.30(16)
C2 C1 C5 106.6(2)
C2 C1 C11 130.0(3)
C5 C1 C11 123.2(3)
C2 C1 Ni1 71.30(15)
C5 C1 Ni1 64.56(15)
C11 C1 Ni1 131.4(2)
C1 C2 C3 108.3(2)
C1 C2 C21 128.5(3)
C3 C2 C21 123.2(3)
C1 C2 Ni1 71.08(16)
C3 C2 Ni1 69.35(14)
C21 C2 Ni1 127.80(19)
C4 C3 C2 107.8(2)
C4 C3 C31 129.4(3)
C2 C3 C31 122.8(2)
C4 C3 Ni1 70.77(15)
C2 C3 Ni1 70.43(15)
C31 C3 Ni1 126.38(18)
C3 C4 C5 106.5(2)
C3 C4 C41 130.2(3)
C5 C4 C41 123.2(2)
C3 C4 Ni1 71.05(15)
C5 C4 Ni1 65.06(15)
C41 C4 Ni1 131.4(2)
C4 C5 C1 110.1(2)
C4 C5 Ni1 74.82(15)
C1 C5 Ni1 75.50(16)
C12 C11 C13 110.1(4)
C12 C11 C1 113.8(3)
C13 C11 C1 109.8(3)
C2 C21 C22 115.3(3)
C2 C21 C23 109.5(3)
C22 C21 C23 110.0(3)
C3 C31 C32 116.0(2)
C3 C31 C33 110.2(3)
C32 C31 C33 110.4(3)
C42 C41 C4 113.8(3)
C42 C41 C43 108.9(4)
C4 C41 C43 109.9(3)

loop_
_geom_bond_atom_site_label_1
_geom_bond_atom_site_label_2
_geom_bond_distance
Br1 Ni1 2.331(2)
Br2 Ni1 2.324(3)
Ni1 C5 2.018(3)
Ni1 C4 2.148(3)
Ni1 C3 2.152(3)
Ni1 P1 2.1556(9)
Ni1 C1 2.164(3)
Ni1 C2 2.167(3)
P1 C7 1.799(4)
P1 C8 1.809(4)
P1 C6 1.823(4)
C1 C2 1.396(4)
C1 C5 1.435(4)
C1 C11 1.513(4)
C2 C3 1.485(4)
C2 C21 1.513(4)
C3 C4 1.406(4)
C3 C31 1.515(4)
C4 C5 1.434(4)
C4 C41 1.513(4)
C11 C12 1.515(5)
C11 C13 1.520(5)
C21 C22 1.514(5)
C21 C23 1.540(5)
C31 C32 1.514(5)
C31 C33 1.532(5)
C41 C42 1.501(5)
C41 C43 1.512(6)
